data_2102754
loop_
_publ_author_name
'Redhammer, G\"unther J.'

_publ_section_title
;
 Temperature-dependent crystal structure refinement and ^57^Fe
 M\"ossbauer spectroscopy of Cu~2~Fe~2~Ge~4~O~13~
;
_journal_coeditor_code WS5044
_journal_issue 1
_journal_name_full 'Acta Crystallographica Section B'
_journal_page_first 4
_journal_page_last 16
_journal_paper_doi 10.1107/S0108768106051652
_journal_volume 63
_journal_year 2007
_chemical_formula_moiety 'Cu2 Fe2 Ge4 O13'
_chemical_formula_sum 'Cu2 Fe2 Ge4 O13'
_chemical_formula_weight 737.14
_space_group_crystal_system monoclinic
_space_group_IT_number 11
_space_group_name_Hall '-P 2yb'
_symmetry_space_group_name_Hall '-P 2yb'
_symmetry_space_group_name_H-M 'P 1 21/m 1'
_audit_creation_method 'WinGX routine CIF_UPDATE'
_cell_angle_alpha 90
_cell_angle_beta 96.25(3)
_cell_angle_gamma 90
_cell_formula_units_Z 2
_cell_length_a 12.149(5)
_cell_length_b 8.577(3)
_cell_length_c 4.9048(19)
_cell_measurement_reflns_used 4513
_cell_measurement_temperature 819(2)
_cell_measurement_theta_max 28.09
_cell_measurement_theta_min 2.94
_cell_volume 508.1(3)
_computing_cell_refinement 'STOE X-Area (Stoe & Cie, 2002)'
_computing_data_collection 'STOE X-Area (Stoe & Cie, 2002)'
_computing_data_reduction 'Stoe X-Area (Stoe & Cie, 2002)'
_computing_molecular_graphics 'Diamond 3.0 Bradenburg & Berndt 1999)'
_computing_publication_material 'Wingx 1.70.00 (Farrugia, 1999)'
_computing_structure_refinement 'SHELXL-97 (Sheldrick, 1997)'
_computing_structure_solution 'SHELXS-97 (Sheldrick, 1997)'
_diffrn_measured_fraction_theta_full 0.893
_diffrn_measured_fraction_theta_max 0.893
_diffrn_measurement_device one-circle-diffractometer
_diffrn_measurement_device_type 'STOE IPDS-I'
_diffrn_measurement_method 'rotation method, \f'
_diffrn_radiation_type MoK\a
_diffrn_radiation_wavelength 0.71073
_diffrn_reflns_av_R_equivalents 0.0755
_diffrn_reflns_limit_h_max 16
_diffrn_reflns_limit_h_min -15
_diffrn_reflns_limit_k_max 11
_diffrn_reflns_limit_k_min -11
_diffrn_reflns_limit_l_max 5
_diffrn_reflns_limit_l_min -5
_diffrn_reflns_number 4527
_diffrn_reflns_theta_full 27.94
_diffrn_reflns_theta_max 27.94
_diffrn_reflns_theta_min 2.91
_diffrn_standards_decay_% 0
_diffrn_standards_interval_count 0
_diffrn_standards_interval_time 0
_diffrn_standards_number 0
_exptl_absorpt_coefficient_mu 18.611
_exptl_absorpt_correction_T_max 0.25
_exptl_absorpt_correction_T_min 0.12
_exptl_absorpt_correction_type numerical
_exptl_absorpt_process_details 'via equivalents using Stoe X-SHAPE and X-RED (Stoe & Cie 1996)'
_exptl_crystal_colour 'pale green'
_exptl_crystal_density_diffrn 4.819
_exptl_crystal_density_method 'not measured'
_exptl_crystal_description prismatic
_exptl_crystal_F_000 684.0
_exptl_crystal_size_max 0.12
_exptl_crystal_size_mid 0.11
_exptl_crystal_size_min 0.08
_refine_diff_density_max 1.092
_refine_diff_density_min -1.096
_refine_ls_extinction_coef 0.0417(14)
_refine_ls_extinction_expression Fc^*^=kFc[1+0.001xFc^2^\l^3^/sin(2\q)]^-1/4^
_refine_ls_extinction_method SHELXL
_refine_ls_goodness_of_fit_ref 0.969
_refine_ls_hydrogen_treatment noref
_refine_ls_matrix_type full
_refine_ls_number_parameters 110
_refine_ls_number_reflns 1164
_refine_ls_number_restraints 0
_refine_ls_restrained_S_all 0.969
_refine_ls_R_factor_gt 0.0391
_refine_ls_shift/su_max 0
_refine_ls_structure_factor_coef Fsqd
_refine_ls_weighting_details 'calc w=1/[\s^2^(Fo^2^)+(0.0302P)^2^+0.0000P] where P=(Fo^2^+2Fc^2^)/3'
_refine_ls_weighting_scheme calc
_refine_ls_wR_factor_ref 0.0723
_reflns_number_gt 802
_reflns_number_total 1164
_reflns_threshold_expression >2sigma(I)
_cod_data_source_file ws5044.cif
_cod_data_source_block cf9_650
_cod_original_sg_symbol_H-M 'P 21/m'
_cod_database_code 2102754

loop_
_symmetry_equiv_pos_as_xyz
'x, y, z'
'-x, y+1/2, -z'
'-x, -y, -z'
'x, -y-1/2, z'

loop_
_atom_site_type_symbol
_atom_site_label
_atom_site_fract_x
_atom_site_fract_y
_atom_site_fract_z
_atom_site_U_iso_or_equiv
_atom_site_adp_type
_atom_site_calc_flag
_atom_site_refinement_flags
_atom_site_occupancy
Ge Ge1 0.24042(8) 0.25 0.4912(3) 0.0126(3) Uani d S 1
Ge Ge2 0.74706(8) 0.25 0.3345(3) 0.0127(3) Uani d S 1
Ge Ge3 -0.00517(8) 0.25 0.4023(3) 0.0148(3) Uani d S 1
Ge Ge4 0.51296(9) 0.25 0.6067(3) 0.0111(3) Uani d S 1
Fe Fe1 0.37562(9) 0.06129(12) 1.0489(3) 0.0128(3) Uani d . 1
Cu Cu1 0.12521(8) -0.00315(15) 1.0440(3) 0.0250(3) Uani d . 1
O O1 0.3322(6) 0.25 0.7945(19) 0.0160(17) Uani d S 1
O O2 0.6525(6) 0.25 0.562(2) 0.029(2) Uani d S 1
O O3 0.1129(6) 0.25 0.639(2) 0.0184(18) Uani d S 1
O O4 0.2475(4) 0.0840(7) 0.2847(14) 0.0182(13) Uani d . 1
O O5 0.8721(7) 0.25 0.561(2) 0.0206(18) Uani d S 1
O O6 0.5052(4) 0.0771(6) 0.7939(14) 0.0191(13) Uani d . 1
O O7 0.7432(4) 0.0806(7) 0.1298(15) 0.0221(14) Uani d . 1
O O8 0.4358(6) 0.25 0.2855(19) 0.0164(18) Uani d S 1
O O9 -0.0021(5) 0.0831(9) 0.1983(18) 0.0373(19) Uani d . 1

loop_
_atom_site_aniso_label
_atom_site_aniso_U_11
_atom_site_aniso_U_22
_atom_site_aniso_U_33
_atom_site_aniso_U_12
_atom_site_aniso_U_13
_atom_site_aniso_U_23
Ge1 0.0088(5) 0.0141(6) 0.0142(9) 0 -0.0023(4) 0
Ge2 0.0076(5) 0.0118(6) 0.0187(8) 0 0.0005(4) 0
Ge3 0.0070(5) 0.0216(6) 0.0155(9) 0 0.0002(4) 0
Ge4 0.0110(5) 0.0110(5) 0.0107(8) 0 -0.0011(4) 0
Fe1 0.0090(4) 0.0121(5) 0.0172(7) 0.0008(4) 0.0008(4) 0.0002(5)
Cu1 0.0098(4) 0.0328(5) 0.0321(8) -0.0035(4) 0.0014(4) -0.0157(5)
O1 0.013(3) 0.017(4) 0.017(5) 0 -0.001(3) 0
O2 0.015(4) 0.048(6) 0.026(7) 0 0.012(3) 0
O3 0.008(3) 0.033(4) 0.014(6) 0 0.003(3) 0
O4 0.011(2) 0.021(3) 0.023(4) -0.005(2) 0.005(2) -0.010(3)
O5 0.011(3) 0.031(4) 0.020(6) 0 -0.001(3) 0
O6 0.014(3) 0.018(3) 0.026(4) 0.006(2) 0.005(2) 0.009(3)
O7 0.016(3) 0.016(3) 0.034(5) -0.006(2) 0.002(2) -0.009(3)
O8 0.017(4) 0.015(4) 0.016(5) 0 -0.006(3) 0
O9 0.018(3) 0.049(4) 0.044(6) 0.000(3) -0.003(3) -0.021(4)

loop_
_atom_type_symbol
_atom_type_description
_atom_type_scat_dispersion_real
_atom_type_scat_dispersion_imag
_atom_type_scat_source
Cu Cu 0.3201 1.2651 'International Tables Vol C Tables 4.2.6.8 and 6.1.1.4'
Fe Fe 0.3463 0.8444 'International Tables Vol C Tables 4.2.6.8 and 6.1.1.4'
Ge Ge 0.1547 1.8001 'International Tables Vol C Tables 4.2.6.8 and 6.1.1.4'
O O 0.0106 0.006 'International Tables Vol C Tables 4.2.6.8 and 6.1.1.4'

loop_
_geom_angle_atom_site_label_1
_geom_angle_atom_site_label_2
_geom_angle_atom_site_label_3
_geom_angle_site_symmetry_1
_geom_angle_site_symmetry_3
_geom_angle
O4 Ge1 O4 . 4_565 108.4(4)
O4 Ge1 O1 . . 114.9(2)
O4 Ge1 O1 4_565 . 114.9(2)
O4 Ge1 O3 . . 109.6(2)
O4 Ge1 O3 4_565 . 109.6(2)
O1 Ge1 O3 . . 98.9(4)
O2 Ge2 O7 . . 113.5(2)
O2 Ge2 O7 . 4_565 113.5(2)
O7 Ge2 O7 . 4_565 110.9(5)
O2 Ge2 O5 . . 100.5(5)
O7 Ge2 O5 . . 108.9(3)
O7 Ge2 O5 4_565 . 108.9(3)
O3 Ge3 O9 . . 108.3(3)
O3 Ge3 O9 . 4_565 108.3(3)
O9 Ge3 O9 . 4_565 109.8(6)
O3 Ge3 O5 . 1_455 112.4(4)
O9 Ge3 O5 . 1_455 109.0(3)
O9 Ge3 O5 4_565 1_455 109.0(3)
O2 Ge4 O8 . . 108.9(5)
O2 Ge4 O6 . 4_565 100.1(3)
O8 Ge4 O6 . 4_565 114.8(2)
O2 Ge4 O6 . . 100.1(3)
O8 Ge4 O6 . . 114.8(2)
O6 Ge4 O6 4_565 . 115.7(4)
O6 Fe1 O7 3_657 3_656 105.6(2)
O6 Fe1 O4 3_657 1_556 114.1(3)
O7 Fe1 O4 3_656 1_556 75.6(2)
O6 Fe1 O1 3_657 . 146.7(3)
O7 Fe1 O1 3_656 . 94.9(3)
O4 Fe1 O1 1_556 . 96.1(3)
O6 Fe1 O8 3_657 1_556 93.0(2)
O7 Fe1 O8 3_656 1_556 154.9(3)
O4 Fe1 O8 1_556 1_556 81.6(3)
O1 Fe1 O8 . 1_556 77.3(2)
O6 Fe1 O6 3_657 . 73.0(3)
O7 Fe1 O6 3_656 . 109.0(3)
O4 Fe1 O6 1_556 . 170.7(2)
O1 Fe1 O6 . . 75.7(3)
O8 Fe1 O6 1_556 . 92.3(3)
O9 Cu1 O9 3_556 1_556 77.2(4)
O9 Cu1 O4 3_556 1_556 178.2(3)
O9 Cu1 O4 1_556 1_556 101.9(3)
O9 Cu1 O7 3_556 3_656 102.7(3)
O9 Cu1 O7 1_556 3_656 176.5(4)
O4 Cu1 O7 1_556 3_656 78.1(2)

loop_
_geom_bond_atom_site_label_1
_geom_bond_atom_site_label_2
_geom_bond_site_symmetry_2
_geom_bond_distance
Ge1 O4 . 1.754(6)
Ge1 O4 4_565 1.754(6)
Ge1 O1 . 1.759(8)
Ge1 O3 . 1.780(8)
Ge2 O2 . 1.688(9)
Ge2 O7 . 1.764(6)
Ge2 O7 4_565 1.764(6)
Ge2 O5 . 1.783(9)
Ge3 O3 . 1.745(8)
Ge3 O9 . 1.749(7)
Ge3 O9 4_565 1.749(7)
Ge3 O5 1_455 1.756(9)
Ge4 O2 . 1.732(8)
Ge4 O8 . 1.743(8)
Ge4 O6 4_565 1.752(6)
Ge4 O6 . 1.752(6)
Fe1 O6 3_657 1.964(5)
Fe1 O7 3_656 2.014(6)
Fe1 O4 1_556 2.047(6)
Fe1 O1 . 2.076(6)
Fe1 O8 1_556 2.078(5)
Fe1 O6 . 2.119(6)
Cu1 O9 3_556 1.932(7)
Cu1 O9 1_556 1.941(7)
Cu1 O4 1_556 1.944(6)
Cu1 O7 3_656 2.005(6)
